data_7106501
loop_
_publ_author_name
'Goutam Mahata'
'Sandipan Roy'
'Kumar Biradh'

_publ_section_title
;
 Separation of isomers of sulfophthalic acid by guest induced host
 framework formation with 4,4'-bipyridine.
;
_journal_name_full Chem.Commun.
_journal_page_first 6614
_journal_paper_doi 10.1039/c1cc11481f
_journal_volume 47
_journal_year 2011
_chemical_formula_sum 'C56 H48 N6 O22 S4'
_chemical_formula_weight 1285.24
_chemical_name_systematic
;
?
;
_space_group_IT_number 2
_symmetry_cell_setting triclinic
_symmetry_space_group_name_Hall '-P 1'
_symmetry_space_group_name_H-M 'P -1'
_atom_sites_solution_hydrogens geom
_atom_sites_solution_primary direct
_atom_sites_solution_secondary difmap
_audit_creation_method SHELXL-97
_cell_angle_alpha 102.425(13)
_cell_angle_beta 93.061(15)
_cell_angle_gamma 93.425(13)
_cell_formula_units_Z 1
_cell_length_a 8.345(4)
_cell_length_b 10.533(5)
_cell_length_c 16.280(8)
_cell_measurement_reflns_used 4613
_cell_measurement_temperature 293(2)
_cell_measurement_theta_max 25.00
_cell_measurement_theta_min 1.99
_cell_volume 1391.7(12)
_computing_structure_refinement 'SHELXL-97 (Sheldrick, 1997)'
_computing_structure_solution 'SHELXS-97 (Sheldrick, 1990)'
_diffrn_ambient_temperature 293(2)
_diffrn_measured_fraction_theta_full 0.941
_diffrn_measured_fraction_theta_max 0.941
_diffrn_measurement_device_type 'Bruket CCD APEX-2'
_diffrn_measurement_method Hemisphere
_diffrn_radiation_monochromator graphite
_diffrn_radiation_source 'fine-focus sealed tube'
_diffrn_radiation_type MoK\a
_diffrn_radiation_wavelength 0.71073
_diffrn_reflns_av_R_equivalents 0.0472
_diffrn_reflns_av_sigmaI/netI 0.0535
_diffrn_reflns_limit_h_max 9
_diffrn_reflns_limit_h_min -9
_diffrn_reflns_limit_k_max 12
_diffrn_reflns_limit_k_min -12
_diffrn_reflns_limit_l_max 19
_diffrn_reflns_limit_l_min -19
_diffrn_reflns_number 14322
_diffrn_reflns_theta_full 25.00
_diffrn_reflns_theta_max 25.00
_diffrn_reflns_theta_min 1.99
_exptl_absorpt_coefficient_mu 0.261
_exptl_absorpt_correction_T_max 0.959
_exptl_absorpt_correction_T_min 0.937
_exptl_absorpt_correction_type empirical
_exptl_absorpt_process_details sadabs
_exptl_crystal_colour 'greenish yellow'
_exptl_crystal_density_diffrn 1.533
_exptl_crystal_density_meas ?
_exptl_crystal_density_method 'not measured'
_exptl_crystal_description blocks
_exptl_crystal_F_000 666
_exptl_crystal_size_max 0.25
_exptl_crystal_size_mid 0.22
_exptl_crystal_size_min 0.16
_refine_diff_density_max 0.351
_refine_diff_density_min -0.542
_refine_diff_density_rms 0.077
_refine_ls_extinction_coef 0.016(4)
_refine_ls_extinction_expression Fc^*^=kFc[1+0.001xFc^2^\l^3^/sin(2\q)]^-1/4^
_refine_ls_extinction_method SHELXL
_refine_ls_goodness_of_fit_ref 1.379
_refine_ls_hydrogen_treatment constr
_refine_ls_matrix_type full
_refine_ls_number_parameters 398
_refine_ls_number_reflns 4613
_refine_ls_number_restraints 0
_refine_ls_restrained_S_all 1.379
_refine_ls_R_factor_all 0.1174
_refine_ls_R_factor_gt 0.0778
_refine_ls_shift/su_max 0.017
_refine_ls_shift/su_mean 0.001
_refine_ls_structure_factor_coef Fsqd
_refine_ls_weighting_details 'calc w=1/[\s^2^(Fo^2^)+(0.1000P)^2^+0.0000P] where P=(Fo^2^+2Fc^2^)/3'
_refine_ls_weighting_scheme calc
_refine_ls_wR_factor_gt 0.1982
_refine_ls_wR_factor_ref 0.2308
_reflns_number_gt 2915
_reflns_number_total 4613
_reflns_threshold_expression >2sigma(I)
_cod_data_source_file c1cc11481f.txt
_cod_data_source_block 2
_cod_depositor_comments
;
The following automatic conversions were performed:

'_exptl_crystal_density_meas' value 'not measured' was changed to '?'
- the value is perceived as not measured.

Automatic conversion script
Id: cif_fix_values 3008 2015-01-20 13:52:24Z robertas 
;
_cod_original_sg_symbol_H-M P-1
_cod_database_code 7106501

loop_
_symmetry_equiv_pos_as_xyz
'x, y, z'
'-x, -y, -z'

loop_
_atom_site_label
_atom_site_type_symbol
_atom_site_fract_x
_atom_site_fract_y
_atom_site_fract_z
_atom_site_U_iso_or_equiv
_atom_site_adp_type
_atom_site_occupancy
_atom_site_symmetry_multiplicity
_atom_site_calc_flag
_atom_site_refinement_flags
_atom_site_disorder_assembly
_atom_site_disorder_group
N11A N -0.1923(5) 0.6207(3) 0.6244(2) 0.0580(10) Uani 1 1 d . . .
H11N H -0.2572 0.6819 0.6329 0.070 Uiso 1 1 d R . .
N21A N 0.3238(6) 0.1192(5) 0.5613(3) 0.0787(14) Uani 1 1 d . . .
H21N H 0.3835 0.0546 0.5560 0.094 Uiso 1 1 d R . .
C11A C -0.0338(6) 0.6509(5) 0.6395(3) 0.0652(14) Uani 1 1 d . . .
H11A H 0.0048 0.7376 0.6581 0.078 Uiso 1 1 calc R . .
C12A C 0.0715(6) 0.5551(4) 0.6277(3) 0.0615(13) Uani 1 1 d . . .
H12A H 0.1815 0.5763 0.6386 0.074 Uiso 1 1 calc R . .
C13A C 0.0130(5) 0.4256(4) 0.5993(3) 0.0496(11) Uani 1 1 d . . .
C14A C -0.1509(5) 0.3988(4) 0.5837(3) 0.0557(12) Uani 1 1 d . . .
H14A H -0.1930 0.3131 0.5643 0.067 Uiso 1 1 calc R . .
C15A C -0.2515(6) 0.4977(4) 0.5966(3) 0.0595(12) Uani 1 1 d . . .
H15A H -0.3620 0.4792 0.5859 0.071 Uiso 1 1 calc R . .
C21A C 0.3720(6) 0.2287(6) 0.6157(4) 0.0804(17) Uani 1 1 d . . .
H21A H 0.4711 0.2359 0.6460 0.096 Uiso 1 1 calc R . .
C22A C 0.2767(6) 0.3316(5) 0.6278(3) 0.0660(14) Uani 1 1 d . . .
H22A H 0.3118 0.4096 0.6650 0.079 Uiso 1 1 calc R . .
C23A C 0.1248(5) 0.3183(4) 0.5833(3) 0.0552(12) Uani 1 1 d . . .
C24A C 0.0846(6) 0.2032(4) 0.5254(3) 0.0613(13) Uani 1 1 d . . .
H24A H -0.0130 0.1921 0.4934 0.074 Uiso 1 1 calc R . .
C25A C 0.1866(7) 0.1057(5) 0.5145(3) 0.0736(15) Uani 1 1 d . . .
H25A H 0.1597 0.0293 0.4742 0.088 Uiso 1 1 calc R . .
N11B N 0.4276(5) 0.3047(4) 0.1167(3) 0.0731(12) Uani 1 1 d . . .
H12N H 0.4090 0.3799 0.1459 0.088 Uiso 1 1 d R . .
C11B C 0.4693(8) 0.2142(5) 0.1547(4) 0.0860(19) Uani 1 1 d . . .
H11B H 0.4804 0.2322 0.2133 0.103 Uiso 1 1 calc R . .
C12B C 0.4970(8) 0.0933(5) 0.1104(4) 0.0818(17) Uani 1 1 d . . .
H12B H 0.5249 0.0294 0.1389 0.098 Uiso 1 1 calc R . .
C13B C 0.4840(6) 0.0651(4) 0.0240(3) 0.0561(12) Uani 1 1 d . . .
C14B C 0.4374(10) 0.1615(6) -0.0133(4) 0.110(3) Uani 1 1 d . . .
H14B H 0.4215 0.1452 -0.0718 0.132 Uiso 1 1 calc R . .
C15B C 0.4134(11) 0.2823(6) 0.0336(5) 0.113(3) Uani 1 1 d . . .
H15B H 0.3870 0.3486 0.0069 0.135 Uiso 1 1 calc R . .
S2 S 0.34279(15) 0.62903(12) 0.16938(9) 0.0643(4) Uani 1 1 d . . .
O11 O -0.2506(4) 0.9760(3) 0.2504(2) 0.0717(10) Uani 1 1 d . . .
H11O H -0.2640 1.0484 0.2731 0.108 Uiso 1 1 d R . .
O12 O -0.0313(4) 1.0106(3) 0.3370(2) 0.0733(10) Uani 1 1 d . . .
O13 O 0.2743(4) 0.8640(3) 0.3549(2) 0.0624(9) Uani 1 1 d . . .
O14 O 0.2654(4) 0.9808(3) 0.25503(19) 0.0586(9) Uani 1 1 d . . .
H14O H 0.3122 1.0382 0.2931 0.088 Uiso 1 1 d R . .
O15 O 0.3484(4) 0.5685(3) 0.0796(2) 0.0735(10) Uani 1 1 d . . .
O16 O 0.4389(4) 0.7507(3) 0.1943(3) 0.0834(12) Uani 1 1 d . . .
O17 O 0.3756(5) 0.5372(4) 0.2216(2) 0.0835(12) Uani 1 1 d . . .
C11 C -0.0627(5) 0.8164(4) 0.2286(3) 0.0537(11) Uani 1 1 d . . .
C12 C 0.0990(5) 0.7873(4) 0.2318(3) 0.0515(11) Uani 1 1 d . . .
C13 C 0.1394(5) 0.6690(4) 0.1830(3) 0.0548(11) Uani 1 1 d . . .
C14 C 0.0217(6) 0.5818(5) 0.1350(4) 0.0728(15) Uani 1 1 d . . .
H14 H 0.0499 0.5035 0.1025 0.087 Uiso 1 1 calc R . .
C15 C -0.1373(6) 0.6108(5) 0.1353(4) 0.0790(17) Uani 1 1 d . . .
H15 H -0.2166 0.5507 0.1049 0.095 Uiso 1 1 calc R . .
C16 C -0.1779(6) 0.7280(5) 0.1805(4) 0.0687(14) Uani 1 1 d . . .
H16 H -0.2847 0.7485 0.1788 0.082 Uiso 1 1 calc R . .
C17 C -0.1117(5) 0.9438(5) 0.2780(3) 0.0568(12) Uani 1 1 d . . .
C18 C 0.2221(5) 0.8799(4) 0.2883(3) 0.0496(11) Uani 1 1 d . . .
C101 C 0.8785(7) 0.1190(6) -0.0384(4) 0.0862(18) Uani 1 1 d . . .
H101 H 0.8221 0.1264 -0.0878 0.103 Uiso 1 1 calc R . .
C102 C 0.8806(8) 0.2176(7) 0.0303(5) 0.095(2) Uani 1 1 d . . .
H102 H 0.8290 0.2927 0.0277 0.114 Uiso 1 1 calc R . .
C103 C 0.9627(8) 0.2051(7) 0.1067(4) 0.095(2) Uani 1 1 d . . .
H103 H 0.9632 0.2714 0.1547 0.114 Uiso 1 1 calc R . .
C104 C 1.0401(8) 0.0967(7) 0.1095(4) 0.0900(19) Uani 1 1 d . . .
H104 H 1.0935 0.0895 0.1597 0.108 Uiso 1 1 calc R . .
C105 C 0.9587(7) 0.0054(6) -0.0378(4) 0.0762(16) Uani 1 1 d . . .
S1 S 0.55756(13) 0.21774(10) 0.39392(8) 0.0535(4) Uani 1 1 d . . .
O101 O 0.5943(4) 0.1323(3) 0.4499(2) 0.0795(11) Uani 1 1 d . . .
O102 O 0.6645(4) 0.1964(3) 0.3229(2) 0.0662(9) Uani 1 1 d . . .
O103 O 0.5700(4) 0.3529(3) 0.4360(2) 0.0764(11) Uani 1 1 d . . .
O104 O 0.3874(3) 0.1851(3) 0.3571(2) 0.0618(9) Uani 1 1 d . . .

loop_
_atom_site_aniso_label
_atom_site_aniso_U_11
_atom_site_aniso_U_22
_atom_site_aniso_U_33
_atom_site_aniso_U_23
_atom_site_aniso_U_13
_atom_site_aniso_U_12
N11A 0.055(2) 0.045(2) 0.074(3) 0.0091(18) 0.0002(19) 0.0261(19)
N21A 0.073(3) 0.082(3) 0.096(3) 0.035(3) 0.021(3) 0.051(3)
C11A 0.064(3) 0.049(3) 0.080(3) 0.012(2) -0.011(3) 0.008(2)
C12A 0.047(3) 0.051(3) 0.089(4) 0.021(2) -0.006(2) 0.011(2)
C13A 0.043(2) 0.040(2) 0.065(3) 0.013(2) -0.009(2) 0.0104(19)
C14A 0.045(3) 0.041(2) 0.079(3) 0.008(2) -0.008(2) 0.011(2)
C15A 0.042(3) 0.054(3) 0.082(3) 0.013(2) -0.004(2) 0.012(2)
C21A 0.052(3) 0.097(5) 0.098(4) 0.028(4) 0.001(3) 0.037(3)
C22A 0.058(3) 0.062(3) 0.079(3) 0.015(3) -0.004(3) 0.018(3)
C23A 0.047(3) 0.055(3) 0.069(3) 0.023(2) -0.001(2) 0.019(2)
C24A 0.064(3) 0.046(3) 0.076(3) 0.014(2) 0.000(2) 0.020(2)
C25A 0.092(4) 0.065(3) 0.072(3) 0.021(3) 0.018(3) 0.035(3)
N11B 0.083(3) 0.052(2) 0.081(3) 0.004(2) 0.006(2) 0.022(2)
C11B 0.112(5) 0.066(4) 0.076(4) 0.004(3) -0.008(3) 0.034(3)
C12B 0.111(5) 0.062(3) 0.076(4) 0.020(3) -0.007(3) 0.034(3)
C13B 0.060(3) 0.049(3) 0.060(3) 0.015(2) -0.001(2) 0.013(2)
C14B 0.197(8) 0.063(4) 0.072(4) 0.009(3) -0.006(4) 0.058(4)
C15B 0.193(8) 0.060(4) 0.094(5) 0.023(3) 0.015(5) 0.057(4)
S2 0.0499(8) 0.0512(7) 0.0861(10) 0.0000(6) -0.0031(6) 0.0198(6)
O11 0.055(2) 0.063(2) 0.091(3) 0.0022(18) -0.0142(18) 0.0264(17)
O12 0.054(2) 0.064(2) 0.090(2) -0.0093(19) -0.0148(18) 0.0209(17)
O13 0.057(2) 0.0549(19) 0.075(2) 0.0168(16) -0.0170(16) 0.0149(15)
O14 0.058(2) 0.0483(18) 0.065(2) 0.0069(15) -0.0125(15) 0.0026(15)
O15 0.083(3) 0.064(2) 0.069(2) -0.0022(17) 0.0112(18) 0.0265(19)
O16 0.044(2) 0.065(2) 0.125(3) -0.015(2) 0.005(2) 0.0048(17)
O17 0.084(3) 0.080(3) 0.088(3) 0.013(2) -0.004(2) 0.047(2)
C11 0.043(3) 0.044(2) 0.073(3) 0.012(2) -0.008(2) 0.006(2)
C12 0.044(2) 0.037(2) 0.073(3) 0.011(2) -0.010(2) 0.0102(19)
C13 0.048(3) 0.041(2) 0.073(3) 0.008(2) 0.000(2) 0.007(2)
C14 0.068(3) 0.044(3) 0.097(4) -0.007(3) -0.006(3) 0.014(2)
C15 0.051(3) 0.050(3) 0.123(5) -0.001(3) -0.019(3) -0.003(2)
C16 0.043(3) 0.063(3) 0.097(4) 0.014(3) -0.007(3) 0.010(2)
C17 0.045(3) 0.054(3) 0.073(3) 0.014(2) 0.002(2) 0.014(2)
C18 0.037(2) 0.040(2) 0.075(3) 0.018(2) -0.003(2) 0.0165(19)
C101 0.082(4) 0.090(4) 0.093(4) 0.036(4) -0.010(3) 0.007(3)
C102 0.092(5) 0.082(4) 0.117(5) 0.036(4) -0.010(4) 0.012(4)
C103 0.099(5) 0.098(5) 0.084(4) 0.018(4) -0.012(4) 0.005(4)
C104 0.091(5) 0.096(5) 0.085(4) 0.031(4) -0.015(3) 0.007(4)
C105 0.068(4) 0.083(4) 0.082(4) 0.035(3) -0.014(3) -0.003(3)
S1 0.0432(7) 0.0387(6) 0.0741(8) 0.0028(5) -0.0105(5) 0.0158(5)
O101 0.081(3) 0.080(2) 0.088(3) 0.029(2) 0.007(2) 0.045(2)
O102 0.058(2) 0.059(2) 0.084(2) 0.0107(17) 0.0257(17) 0.0238(16)
O103 0.061(2) 0.0449(18) 0.107(3) -0.0163(17) -0.0196(19) 0.0165(16)
O104 0.0421(18) 0.0390(16) 0.095(2) -0.0028(15) -0.0088(16) 0.0077(13)

loop_
_atom_type_symbol
_atom_type_description
_atom_type_scat_dispersion_real
_atom_type_scat_dispersion_imag
_atom_type_scat_source
C C 0.0033 0.0016 'International Tables Vol C Tables 4.2.6.8 and 6.1.1.4'
H H 0.0000 0.0000 'International Tables Vol C Tables 4.2.6.8 and 6.1.1.4'
N N 0.0061 0.0033 'International Tables Vol C Tables 4.2.6.8 and 6.1.1.4'
O O 0.0106 0.0060 'International Tables Vol C Tables 4.2.6.8 and 6.1.1.4'
S S 0.1246 0.1234 'International Tables Vol C Tables 4.2.6.8 and 6.1.1.4'

loop_
_geom_angle_atom_site_label_1
_geom_angle_atom_site_label_2
_geom_angle_atom_site_label_3
_geom_angle
_geom_angle_site_symmetry_1
_geom_angle_site_symmetry_3
_geom_angle_publ_flag
C15A N11A C11A 121.4(4) . . ?
C15A N11A H11N 119.3 . . ?
C11A N11A H11N 119.3 . . ?
C21A N21A C25A 122.2(4) . . ?
C21A N21A H21N 119.0 . . ?
C25A N21A H21N 118.9 . . ?
N11A C11A C12A 120.4(4) . . ?
N11A C11A H11A 119.8 . . ?
C12A C11A H11A 119.8 . . ?
C11A C12A C13A 119.5(4) . . ?
C11A C12A H12A 120.2 . . ?
C13A C12A H12A 120.2 . . ?
C14A C13A C12A 118.3(4) . . ?
C14A C13A C23A 120.6(4) . . ?
C12A C13A C23A 121.1(4) . . ?
C15A C14A C13A 120.1(4) . . ?
C15A C14A H14A 119.9 . . ?
C13A C14A H14A 119.9 . . ?
N11A C15A C14A 120.3(4) . . ?
N11A C15A H15A 119.8 . . ?
C14A C15A H15A 119.8 . . ?
N21A C21A C22A 120.3(5) . . ?
N21A C21A H21A 119.9 . . ?
C22A C21A H21A 119.9 . . ?
C21A C22A C23A 119.4(5) . . ?
C21A C22A H22A 120.3 . . ?
C23A C22A H22A 120.3 . . ?
C24A C23A C22A 117.3(4) . . ?
C24A C23A C13A 122.0(4) . . ?
C22A C23A C13A 120.7(4) . . ?
C25A C24A C23A 120.5(5) . . ?
C25A C24A H24A 119.7 . . ?
C23A C24A H24A 119.7 . . ?
N21A C25A C24A 120.2(5) . . ?
N21A C25A H25A 119.9 . . ?
C24A C25A H25A 119.9 . . ?
C11B N11B C15B 120.6(5) . . ?
C11B N11B H12N 119.7 . . ?
C15B N11B H12N 119.7 . . ?
N11B C11B C12B 121.2(5) . . ?
N11B C11B H11B 119.4 . . ?
C12B C11B H11B 119.4 . . ?
C11B C12B C13B 120.5(5) . . ?
C11B C12B H12B 119.8 . . ?
C13B C12B H12B 119.8 . . ?
C14B C13B C12B 116.6(5) . . ?
C14B C13B C13B 122.9(5) . 2_655 ?
C12B C13B C13B 120.5(5) . 2_655 ?
C13B C14B C15B 121.0(6) . . ?
C13B C14B H14B 119.5 . . ?
C15B C14B H14B 119.5 . . ?
N11B C15B C14B 120.1(5) . . ?
N11B C15B H15B 120.0 . . ?
C14B C15B H15B 120.0 . . ?
O16 S2 O17 113.8(2) . . ?
O16 S2 O15 113.0(2) . . ?
O17 S2 O15 111.2(2) . . ?
O16 S2 C13 105.6(2) . . ?
O17 S2 C13 106.8(2) . . ?
O15 S2 C13 105.7(2) . . ?
C17 O11 H11O 109.5 . . ?
C18 O14 H14O 107.8 . . ?
C16 C11 C12 120.4(4) . . ?
C16 C11 C17 119.5(4) . . ?
C12 C11 C17 120.1(4) . . ?
C13 C12 C11 118.0(4) . . ?
C13 C12 C18 121.8(4) . . ?
C11 C12 C18 120.2(4) . . ?
C14 C13 C12 120.6(4) . . ?
C14 C13 S2 116.2(4) . . ?
C12 C13 S2 122.8(3) . . ?
C15 C14 C13 120.2(5) . . ?
C15 C14 H14 119.9 . . ?
C13 C14 H14 119.9 . . ?
C16 C15 C14 119.9(5) . . ?
C16 C15 H15 120.1 . . ?
C14 C15 H15 120.1 . . ?
C15 C16 C11 120.9(4) . . ?
C15 C16 H16 119.6 . . ?
C11 C16 H16 119.6 . . ?
O12 C17 O11 123.1(4) . . ?
O12 C17 C11 123.5(4) . . ?
O11 C17 C11 113.4(4) . . ?
O13 C18 O14 124.7(4) . . ?
O13 C18 C12 123.5(4) . . ?
O14 C18 C12 111.7(4) . . ?
C102 C101 C105 122.3(6) . . ?
C102 C101 H101 118.9 . . ?
C105 C101 H101 118.9 . . ?
C101 C102 C103 119.1(6) . . ?
C101 C102 H102 120.5 . . ?
C103 C102 H102 120.5 . . ?
C104 C103 C102 120.1(7) . . ?
C104 C103 H103 120.0 . . ?
C102 C103 H103 120.0 . . ?
C103 C104 C105 121.2(6) . 2_755 ?
C103 C104 H104 119.4 . . ?
C105 C104 H104 119.4 2_755 . ?
C101 C105 C104 122.7(5) . 2_755 ?
C101 C105 C105 118.2(8) . 2_755 ?
C104 C105 C105 119.2(7) 2_755 2_755 ?
O103 S1 O101 112.9(2) . . ?
O103 S1 O102 110.1(2) . . ?
O101 S1 O102 109.9(2) . . ?
O103 S1 O104 107.14(17) . . ?
O101 S1 O104 109.1(2) . . ?
O102 S1 O104 107.5(2) . . ?

loop_
_geom_bond_atom_site_label_1
_geom_bond_atom_site_label_2
_geom_bond_distance
_geom_bond_site_symmetry_2
_geom_bond_publ_flag
N11A C15A 1.332(6) . ?
N11A C11A 1.338(6) . ?
N11A H11N 0.8598 . ?
N21A C21A 1.320(7) . ?
N21A C25A 1.324(7) . ?
N21A H21N 0.8593 . ?
C11A C12A 1.367(7) . ?
C11A H11A 0.9300 . ?
C12A C13A 1.392(6) . ?
C12A H12A 0.9300 . ?
C13A C14A 1.379(6) . ?
C13A C23A 1.497(6) . ?
C14A C15A 1.366(6) . ?
C14A H14A 0.9300 . ?
C15A H15A 0.9300 . ?
C21A C22A 1.369(7) . ?
C21A H21A 0.9300 . ?
C22A C23A 1.410(6) . ?
C22A H22A 0.9300 . ?
C23A C24A 1.377(6) . ?
C24A C25A 1.362(7) . ?
C24A H24A 0.9300 . ?
C25A H25A 0.9300 . ?
N11B C11B 1.297(6) . ?
N11B C15B 1.320(8) . ?
N11B H12N 0.8591 . ?
C11B C12B 1.361(7) . ?
C11B H11B 0.9300 . ?
C12B C13B 1.370(7) . ?
C12B H12B 0.9300 . ?
C13B C14B 1.356(7) . ?
C13B C13B 1.473(9) 2_655 ?
C14B C15B 1.368(8) . ?
C14B H14B 0.9300 . ?
C15B H15B 0.9300 . ?
S2 O16 1.438(4) . ?
S2 O17 1.447(4) . ?
S2 O15 1.468(4) . ?
S2 C13 1.787(5) . ?
O11 C17 1.311(5) . ?
O11 H11O 0.7899 . ?
O12 C17 1.205(5) . ?
O13 C18 1.196(5) . ?
O14 C18 1.332(5) . ?
O14 H14O 0.8291 . ?
C11 C16 1.380(6) . ?
C11 C12 1.402(6) . ?
C11 C17 1.500(6) . ?
C12 C13 1.397(6) . ?
C12 C18 1.498(6) . ?
C13 C14 1.386(6) . ?
C14 C15 1.379(7) . ?
C14 H14 0.9300 . ?
C15 C16 1.366(7) . ?
C15 H15 0.9300 . ?
C16 H16 0.9300 . ?
C101 C102 1.351(9) . ?
C101 C105 1.407(8) . ?
C101 H101 0.9300 . ?
C102 C103 1.423(8) . ?
C102 H102 0.9300 . ?
C103 C104 1.353(8) . ?
C103 H103 0.9300 . ?
C104 C105 1.406(8) 2_755 ?
C104 H104 0.9300 . ?
C105 C104 1.406(8) 2_755 ?
C105 C105 1.409(10) 2_755 ?
S1 O103 1.436(3) . ?
S1 O101 1.446(4) . ?
S1 O102 1.485(3) . ?
S1 O104 1.502(3) . ?
